data_4105824
loop_
_publ_author_name
'Clifton R. Hamilton'
'Regina A. Baglia'
'Alexander D. Gordon'
'Michael J. Zdilla'

_publ_section_title
;
 Synthesis of Tetranuclear, Four-Coordinate Manganese Clusters with
 "Pinned Butterfly" Geometry Formed by Metal-Mediated N-N Bond Cleavage in
 Diphenylhydrazine
;
_journal_name_full 'Journal of the American Chemical Society'
_journal_page_first 4208
_journal_page_last 4211
_journal_paper_doi 10.1021/ja110536t
_journal_volume 133
_journal_year 2011
_chemical_formula_moiety '[(Mn +2)4 (C12 H10 N2 -2)3 (C6 H6 N -1)2 (C4 H8 O)4]'
_chemical_formula_sum 'C64 H74 Mn4 N8 O4'
_chemical_formula_weight 1239.07
_chemical_name_systematic
;
bis(mu-3-N,N'-diphenylhydrazido)N,N'diphenylhydrazidobis(mu-phenylamido)
tetrakis(tetrahydrofuran)tetramanganese(II)
;
_space_group_IT_number 15
_symmetry_cell_setting monoclinic
_symmetry_space_group_name_Hall '-C 2yc'
_symmetry_space_group_name_H-M 'C 1 2/c 1'
_atom_sites_solution_hydrogens geom
_atom_sites_solution_primary direct
_atom_sites_solution_secondary difmap
_audit_creation_method SHELXL-97
_cell_angle_alpha 90.00
_cell_angle_beta 118.509(17)
_cell_angle_gamma 90.00
_cell_formula_units_Z 4
_cell_length_a 25.781(7)
_cell_length_b 12.040(4)
_cell_length_c 21.765(6)
_cell_measurement_reflns_used 63858
_cell_measurement_temperature 100(2)
_cell_measurement_theta_max 31.359
_cell_measurement_theta_min 2.379
_cell_volume 5937(3)
_computing_cell_refinement 'SAINT (Bruker AXS)'
_computing_data_collection 'COSMO (Bruker AXS)'
_computing_data_reduction 'SADABS (Bruker AXS)'
_computing_molecular_graphics 'SHELXL-97, XP (Sheldrick, 2008)'
_computing_publication_material 'APEX2 (Bruker AXS)'
_computing_structure_refinement 'SHELXL-97 (Sheldrick, 2008)'
_computing_structure_solution 'SHELXS-97 (Sheldrick, 2008)'
_diffrn_ambient_temperature 100(2)
_diffrn_detector_area_resol_mean 8.333
_diffrn_measured_fraction_theta_full 0.994
_diffrn_measured_fraction_theta_max 0.994
_diffrn_measurement_device_type 'Bruker Kappa APEX II DUO'
_diffrn_measurement_method 'phi/omega scans'
_diffrn_radiation_monochromator graphite
_diffrn_radiation_source 'fine-focus sealed tube'
_diffrn_radiation_type MoK\a
_diffrn_radiation_wavelength 0.71073
_diffrn_reflns_av_R_equivalents 0.0509
_diffrn_reflns_av_sigmaI/netI 0.0421
_diffrn_reflns_limit_h_max 33
_diffrn_reflns_limit_h_min -27
_diffrn_reflns_limit_k_max 15
_diffrn_reflns_limit_k_min -15
_diffrn_reflns_limit_l_max 17
_diffrn_reflns_limit_l_min -28
_diffrn_reflns_number 25515
_diffrn_reflns_theta_full 27.51
_diffrn_reflns_theta_max 27.51
_diffrn_reflns_theta_min 1.80
_exptl_absorpt_coefficient_mu 0.886
_exptl_absorpt_correction_T_max 0.9868
_exptl_absorpt_correction_T_min 0.9166
_exptl_absorpt_correction_type multi-scan
_exptl_absorpt_process_details
;
 31655 Corrected reflections written to file
 Estimated minimum and maximum transmission:  0.6619  0.7465
 The ratio of these values is more reliable than their absolute values!
 Additional spherical absorption correction applied with mu*r =  0.2000
 Lambda/2 correction factor = 0.0015
;
_exptl_crystal_colour orange
_exptl_crystal_density_diffrn 1.386
_exptl_crystal_description block
_exptl_crystal_F_000 2584
_exptl_crystal_size_max 0.10
_exptl_crystal_size_mid 0.05
_exptl_crystal_size_min 0.02
_refine_diff_density_max 0.356
_refine_diff_density_min -0.292
_refine_diff_density_rms 0.057
_refine_ls_extinction_method none
_refine_ls_goodness_of_fit_ref 0.965
_refine_ls_hydrogen_treatment mixed
_refine_ls_matrix_type full
_refine_ls_number_parameters 384
_refine_ls_number_reflns 6809
_refine_ls_number_restraints 0
_refine_ls_restrained_S_all 0.965
_refine_ls_R_factor_all 0.0435
_refine_ls_R_factor_gt 0.0314
_refine_ls_shift/su_max 0.001
_refine_ls_shift/su_mean 0.000
_refine_ls_structure_factor_coef Fsqd
_refine_ls_weighting_details 'calc w=1/[\s^2^(Fo^2^)+(0.0451P)^2^+0.0000P] where P=(Fo^2^+2Fc^2^)/3'
_refine_ls_weighting_scheme calc
_refine_ls_wR_factor_gt 0.0748
_refine_ls_wR_factor_ref 0.0790
_reflns_number_gt 5371
_reflns_number_total 6809
_reflns_threshold_expression >2sigma(I)
_cod_data_source_file ja110536t_si_002_2.cif
_cod_data_source_block 2
_cod_database_code 4105824

loop_
_symmetry_equiv_pos_as_xyz
'x, y, z'
'-x, y, -z+1/2'
'x+1/2, y+1/2, z'
'-x+1/2, y+1/2, -z+1/2'
'-x, -y, -z'
'x, -y, z-1/2'
'-x+1/2, -y+1/2, -z'
'x+1/2, -y+1/2, z-1/2'

loop_
_atom_site_label
_atom_site_type_symbol
_atom_site_fract_x
_atom_site_fract_y
_atom_site_fract_z
_atom_site_U_iso_or_equiv
_atom_site_adp_type
_atom_site_occupancy
_atom_site_symmetry_multiplicity
_atom_site_calc_flag
_atom_site_refinement_flags
_atom_site_disorder_assembly
_atom_site_disorder_group
Mn1 Mn 0.434335(10) 0.55291(2) 0.214395(12) 0.02111(7) Uani 1 1 d . . .
Mn2 Mn 0.450841(10) 0.31578(2) 0.286390(13) 0.02233(7) Uani 1 1 d . . .
N1 N 0.38266(6) 0.41193(12) 0.20467(8) 0.0247(3) Uani 1 1 d . . .
H1 H 0.3771(8) 0.3799(15) 0.1696(10) 0.025(5) Uiso 1 1 d . . .
N2 N 0.49608(6) 0.55348(10) 0.17762(7) 0.0211(3) Uani 1 1 d . . .
N3 N 0.48859(6) 0.43683(11) 0.15566(7) 0.0231(3) Uani 1 1 d . . .
N4 N 0.47074(6) 0.17757(11) 0.24713(7) 0.0229(3) Uani 1 1 d . . .
O1 O 0.36547(5) 0.67449(10) 0.17374(7) 0.0331(3) Uani 1 1 d . . .
O2 O 0.41958(6) 0.24865(10) 0.35606(7) 0.0373(3) Uani 1 1 d . . .
C1 C 0.32002(9) 0.6630(2) 0.10213(10) 0.0489(6) Uani 1 1 d . . .
H1A H 0.3188 0.5859 0.0856 0.059 Uiso 1 1 calc R . .
H1B H 0.3273 0.7142 0.0714 0.059 Uiso 1 1 calc R . .
C2 C 0.26329(10) 0.6916(3) 0.10186(14) 0.0781(9) Uani 1 1 d . . .
H2A H 0.2373 0.7343 0.0593 0.094 Uiso 1 1 calc R . .
H2B H 0.2424 0.6231 0.1027 0.094 Uiso 1 1 calc R . .
C3 C 0.27854(10) 0.7580(2) 0.16413(13) 0.0576(6) Uani 1 1 d . . .
H3B H 0.2594 0.7273 0.1905 0.069 Uiso 1 1 calc R . .
H3C H 0.2652 0.8356 0.1510 0.069 Uiso 1 1 calc R . .
C4 C 0.34493(9) 0.75381(17) 0.20809(11) 0.0429(5) Uani 1 1 d . . .
H4B H 0.3623 0.8280 0.2104 0.052 Uiso 1 1 calc R . .
H4C H 0.3562 0.7291 0.2562 0.052 Uiso 1 1 calc R . .
C5 C 0.3957(4) 0.1382(5) 0.3485(4) 0.052(2) Uani 0.371(7) 1 d P A 1
H5A H 0.4161 0.0849 0.3327 0.062 Uiso 0.371(7) 1 calc PR A 1
H5B H 0.3528 0.1367 0.3157 0.062 Uiso 0.371(7) 1 calc PR A 1
C5* C 0.4382(2) 0.1358(3) 0.3866(2) 0.0424(11) Uani 0.629(7) 1 d P A 2
H5*A H 0.4266 0.0798 0.3490 0.051 Uiso 0.629(7) 1 calc PR A 2
H5*B H 0.4816 0.1330 0.4163 0.051 Uiso 0.629(7) 1 calc PR A 2
C6 C 0.40958(12) 0.11364(18) 0.42761(13) 0.0599(6) Uani 1 1 d . . .
H6A H 0.3820 0.0580 0.4292 0.072 Uiso 0.371(7) 1 calc PR A 1
H6B H 0.4506 0.0874 0.4566 0.072 Uiso 0.371(7) 1 calc PR A 1
H6C H 0.3725 0.0768 0.4001 0.072 Uiso 0.629(7) 1 d PR A 2
H6D H 0.4339 0.0679 0.4671 0.072 Uiso 0.629(7) 1 d PR A 2
C7 C 0.40039(9) 0.22574(18) 0.45090(11) 0.0431(5) Uani 1 1 d . A .
H7A H 0.4246 0.2344 0.5022 0.052 Uiso 0.371(7) 1 calc PR A 1
H7B H 0.3583 0.2377 0.4376 0.052 Uiso 0.371(7) 1 calc PR A 1
H7C H 0.4346 0.2485 0.4930 0.052 Uiso 0.629(7) 1 d PR A 2
H7D H 0.3669 0.2252 0.4589 0.052 Uiso 0.629(7) 1 d PR A 2
C8 C 0.4208(3) 0.3075(5) 0.4113(3) 0.0253(13) Uani 0.371(7) 1 d P A 1
H8A H 0.3940 0.3722 0.3939 0.030 Uiso 0.371(7) 1 calc PR A 1
H8B H 0.4613 0.3346 0.4428 0.030 Uiso 0.371(7) 1 calc PR A 1
C8* C 0.3901(3) 0.3011(4) 0.3913(3) 0.0519(13) Uani 0.629(7) 1 d P A 2
H8*A H 0.3473 0.3091 0.3590 0.062 Uiso 0.629(7) 1 calc PR A 2
H8*B H 0.4070 0.3755 0.4088 0.062 Uiso 0.629(7) 1 calc PR A 2
C11 C 0.32917(7) 0.42362(14) 0.20726(9) 0.0261(4) Uani 1 1 d . . .
C12 C 0.32786(8) 0.48593(16) 0.26046(10) 0.0351(4) Uani 1 1 d . . .
H12A H 0.3629 0.5205 0.2947 0.042 Uiso 1 1 calc R . .
C13 C 0.27536(9) 0.4977(2) 0.26358(12) 0.0487(6) Uani 1 1 d . . .
H13A H 0.2751 0.5403 0.3002 0.058 Uiso 1 1 calc R . .
C14 C 0.22397(9) 0.4488(2) 0.21468(14) 0.0559(7) Uani 1 1 d . . .
H14A H 0.1884 0.4576 0.2172 0.067 Uiso 1 1 calc R . .
C15 C 0.22490(9) 0.3871(2) 0.16214(14) 0.0578(6) Uani 1 1 d . . .
H15A H 0.1897 0.3524 0.1283 0.069 Uiso 1 1 calc R . .
C16 C 0.27659(8) 0.37464(17) 0.15769(11) 0.0433(5) Uani 1 1 d . . .
H16A H 0.2762 0.3324 0.1206 0.052 Uiso 1 1 calc R . .
C21 C 0.51376(6) 0.62806(13) 0.14117(8) 0.0210(3) Uani 1 1 d . . .
C22 C 0.51558(8) 0.74135(14) 0.15587(9) 0.0297(4) Uani 1 1 d . . .
H22A H 0.5014 0.7668 0.1865 0.036 Uiso 1 1 calc R . .
C23 C 0.53779(8) 0.81730(15) 0.12629(10) 0.0378(4) Uani 1 1 d . . .
H23A H 0.5392 0.8939 0.1374 0.045 Uiso 1 1 calc R . .
C24 C 0.55789(8) 0.78244(17) 0.08068(11) 0.0385(5) Uani 1 1 d . . .
H24A H 0.5738 0.8342 0.0613 0.046 Uiso 1 1 calc R . .
C25 C 0.55433(8) 0.67098(16) 0.06395(10) 0.0352(4) Uani 1 1 d . . .
H25A H 0.5675 0.6465 0.0322 0.042 Uiso 1 1 calc R . .
C26 C 0.53185(7) 0.59396(14) 0.09276(9) 0.0265(4) Uani 1 1 d . . .
H26A H 0.5288 0.5180 0.0796 0.032 Uiso 1 1 calc R . .
C31 C 0.43587(7) 0.41398(13) 0.09588(8) 0.0223(3) Uani 1 1 d . . .
C32 C 0.39739(7) 0.49338(15) 0.04907(9) 0.0277(4) Uani 1 1 d . . .
H32A H 0.4080 0.5697 0.0556 0.033 Uiso 1 1 calc R . .
C33 C 0.34388(8) 0.46120(16) -0.00674(10) 0.0387(5) Uani 1 1 d . . .
H33A H 0.3183 0.5160 -0.0378 0.046 Uiso 1 1 calc R . .
C34 C 0.32716(8) 0.35027(17) -0.01796(11) 0.0433(5) Uani 1 1 d . . .
H34A H 0.2902 0.3293 -0.0558 0.052 Uiso 1 1 calc R . .
C35 C 0.36527(8) 0.27031(16) 0.02696(10) 0.0364(4) Uani 1 1 d . . .
H35A H 0.3545 0.1941 0.0195 0.044 Uiso 1 1 calc R . .
C36 C 0.41836(8) 0.30109(14) 0.08194(9) 0.0294(4) Uani 1 1 d . . .
H36A H 0.4442 0.2452 0.1116 0.035 Uiso 1 1 calc R . .
C41 C 0.43122(7) 0.10526(13) 0.19919(9) 0.0251(3) Uani 1 1 d . . .
C42 C 0.44485(8) 0.02760(15) 0.16078(10) 0.0338(4) Uani 1 1 d . . .
H42A H 0.4848 0.0175 0.1713 0.041 Uiso 1 1 calc R . .
C43 C 0.40104(10) -0.03435(17) 0.10789(11) 0.0468(5) Uani 1 1 d . . .
H43A H 0.4113 -0.0851 0.0820 0.056 Uiso 1 1 calc R . .
C44 C 0.34248(10) -0.02338(18) 0.09220(12) 0.0566(6) Uani 1 1 d . . .
H44A H 0.3124 -0.0636 0.0545 0.068 Uiso 1 1 calc R . .
C45 C 0.32870(9) 0.04743(17) 0.13256(13) 0.0506(6) Uani 1 1 d . . .
H45A H 0.2890 0.0526 0.1239 0.061 Uiso 1 1 calc R . .
C46 C 0.37122(8) 0.10967(15) 0.18451(11) 0.0376(4) Uani 1 1 d . . .
H46A H 0.3606 0.1571 0.2115 0.045 Uiso 1 1 calc R . .

loop_
_atom_site_aniso_label
_atom_site_aniso_U_11
_atom_site_aniso_U_22
_atom_site_aniso_U_33
_atom_site_aniso_U_23
_atom_site_aniso_U_13
_atom_site_aniso_U_12
Mn1 0.01733(12) 0.02560(14) 0.02097(14) 0.00165(10) 0.00960(10) 0.00137(9)
Mn2 0.02117(13) 0.02036(13) 0.02727(14) -0.00127(10) 0.01302(11) -0.00015(9)
N1 0.0208(7) 0.0282(8) 0.0263(8) -0.0031(6) 0.0122(6) -0.0007(5)
N2 0.0241(7) 0.0215(7) 0.0191(7) 0.0001(5) 0.0113(6) 0.0007(5)
N3 0.0273(7) 0.0191(7) 0.0210(7) 0.0009(5) 0.0101(6) -0.0010(5)
N4 0.0205(7) 0.0214(7) 0.0296(8) -0.0008(6) 0.0144(6) 0.0002(5)
O1 0.0287(6) 0.0359(7) 0.0320(7) 0.0028(5) 0.0123(6) 0.0114(5)
O2 0.0498(8) 0.0315(7) 0.0463(8) 0.0017(6) 0.0355(7) -0.0017(6)
C1 0.0432(12) 0.0674(15) 0.0288(11) 0.0028(10) 0.0114(9) 0.0255(10)
C2 0.0332(12) 0.123(3) 0.0580(16) -0.0336(16) 0.0056(11) 0.0237(13)
C3 0.0389(12) 0.0738(17) 0.0595(15) -0.0040(12) 0.0230(11) 0.0192(11)
C4 0.0437(11) 0.0402(12) 0.0417(12) -0.0042(9) 0.0177(10) 0.0140(9)
C5 0.075(6) 0.041(3) 0.050(4) -0.007(3) 0.037(4) -0.019(3)
C5* 0.061(3) 0.0301(17) 0.047(3) 0.0100(16) 0.034(2) 0.0119(17)
C6 0.0914(19) 0.0422(13) 0.0491(14) 0.0035(11) 0.0358(14) -0.0181(12)
C7 0.0450(11) 0.0516(13) 0.0394(12) 0.0012(10) 0.0256(10) -0.0088(10)
C8 0.028(3) 0.024(3) 0.027(3) 0.000(2) 0.016(3) -0.002(3)
C8* 0.065(3) 0.049(2) 0.069(4) 0.006(2) 0.053(3) 0.007(3)
C11 0.0194(7) 0.0281(9) 0.0307(9) 0.0073(7) 0.0119(7) 0.0029(6)
C12 0.0293(9) 0.0458(11) 0.0324(10) 0.0060(9) 0.0166(8) 0.0048(8)
C13 0.0468(12) 0.0641(15) 0.0495(13) 0.0147(11) 0.0346(11) 0.0161(11)
C14 0.0301(11) 0.0729(17) 0.0746(17) 0.0316(14) 0.0329(12) 0.0157(10)
C15 0.0215(10) 0.0704(17) 0.0721(17) 0.0092(13) 0.0147(11) -0.0057(10)
C16 0.0254(9) 0.0472(12) 0.0477(12) -0.0064(10) 0.0098(9) -0.0065(8)
C21 0.0171(7) 0.0258(8) 0.0184(8) 0.0025(6) 0.0070(6) 0.0017(6)
C22 0.0357(10) 0.0274(9) 0.0302(10) 0.0001(7) 0.0190(8) 0.0023(7)
C23 0.0437(11) 0.0223(9) 0.0437(12) 0.0031(8) 0.0179(9) -0.0028(8)
C24 0.0324(10) 0.0409(11) 0.0443(12) 0.0155(9) 0.0199(9) -0.0037(8)
C25 0.0324(9) 0.0460(12) 0.0361(11) 0.0097(9) 0.0236(9) 0.0056(8)
C26 0.0290(8) 0.0275(9) 0.0275(9) 0.0031(7) 0.0170(7) 0.0047(7)
C31 0.0265(8) 0.0251(8) 0.0188(8) -0.0002(6) 0.0136(7) -0.0013(6)
C32 0.0263(8) 0.0288(9) 0.0266(9) -0.0036(7) 0.0116(7) 0.0006(7)
C33 0.0270(9) 0.0429(12) 0.0338(11) -0.0021(8) 0.0044(8) 0.0064(8)
C34 0.0275(9) 0.0475(12) 0.0412(12) -0.0128(10) 0.0053(8) -0.0054(8)
C35 0.0404(10) 0.0343(10) 0.0359(11) -0.0098(8) 0.0192(9) -0.0119(8)
C36 0.0362(9) 0.0296(9) 0.0232(9) 0.0004(7) 0.0147(8) -0.0027(7)
C41 0.0254(8) 0.0184(8) 0.0302(9) 0.0034(7) 0.0122(7) 0.0002(6)
C42 0.0363(10) 0.0289(9) 0.0350(11) -0.0051(8) 0.0162(9) -0.0030(7)
C43 0.0573(13) 0.0356(11) 0.0414(12) -0.0116(9) 0.0186(11) -0.0092(10)
C44 0.0478(13) 0.0410(12) 0.0510(15) -0.0070(10) -0.0006(11) -0.0153(10)
C45 0.0283(10) 0.0348(11) 0.0711(16) 0.0033(11) 0.0094(10) -0.0035(8)
C46 0.0278(9) 0.0269(10) 0.0556(13) -0.0004(9) 0.0179(9) -0.0015(7)

loop_
_atom_type_symbol
_atom_type_description
_atom_type_scat_dispersion_real
_atom_type_scat_dispersion_imag
_atom_type_scat_source
C C 0.0033 0.0016 'International Tables Vol C Tables 4.2.6.8 and 6.1.1.4'
H H 0.0000 0.0000 'International Tables Vol C Tables 4.2.6.8 and 6.1.1.4'
Mn Mn 0.3368 0.7283 'International Tables Vol C Tables 4.2.6.8 and 6.1.1.4'
N N 0.0061 0.0033 'International Tables Vol C Tables 4.2.6.8 and 6.1.1.4'
O O 0.0106 0.0060 'International Tables Vol C Tables 4.2.6.8 and 6.1.1.4'

loop_
_geom_angle_atom_site_label_1
_geom_angle_atom_site_label_2
_geom_angle_atom_site_label_3
_geom_angle
_geom_angle_site_symmetry_1
_geom_angle_site_symmetry_3
N2 Mn1 N1 121.60(5) . .
N2 Mn1 O1 118.13(5) . .
N1 Mn1 O1 98.61(6) . .
N2 Mn1 N2 91.58(5) . 2_655
N1 Mn1 N2 105.52(5) . 2_655
O1 Mn1 N2 122.62(5) . 2_655
N2 Mn1 Mn1 46.85(4) . 2_655
N1 Mn1 Mn1 124.09(4) . 2_655
O1 Mn1 Mn1 136.77(4) . 2_655
N2 Mn1 Mn1 44.74(4) 2_655 2_655
N2 Mn1 Mn2 104.08(4) . .
N1 Mn1 Mn2 41.97(4) . .
O1 Mn1 Mn2 134.92(4) . .
N2 Mn1 Mn2 67.87(4) 2_655 .
Mn1 Mn1 Mn2 83.810(12) 2_655 .
N4 Mn2 N3 124.17(5) . 2_655
N4 Mn2 N1 111.23(6) . .
N3 Mn2 N1 101.92(6) 2_655 .
N4 Mn2 O2 103.79(5) . .
N3 Mn2 O2 105.01(5) 2_655 .
N1 Mn2 O2 110.32(5) . .
N4 Mn2 Mn1 121.67(4) . .
N3 Mn2 Mn1 63.44(4) 2_655 .
N1 Mn2 Mn1 40.97(4) . .
O2 Mn2 Mn1 131.78(3) . .
C11 N1 Mn1 119.89(11) . .
C11 N1 Mn2 116.69(11) . .
Mn1 N1 Mn2 97.06(6) . .
C21 N2 N3 117.01(12) . .
C21 N2 Mn1 136.51(10) . .
N3 N2 Mn1 96.63(8) . .
C21 N2 Mn1 106.80(9) . 2_655
N3 N2 Mn1 105.18(9) . 2_655
Mn1 N2 Mn1 88.42(5) . 2_655
C31 N3 N2 114.39(12) . .
C31 N3 Mn2 123.26(11) . 2_655
N2 N3 Mn2 122.20(10) . 2_655
C41 N4 N4 115.49(12) . 2_655
C41 N4 Mn2 126.36(10) . .
N4 N4 Mn2 114.92(7) 2_655 .
C1 O1 C4 108.08(13) . .
C1 O1 Mn1 117.85(11) . .
C4 O1 Mn1 131.93(11) . .
C8 O2 C5 113.8(4) . .
C8 O2 C8* 28.5(2) . .
C5 O2 C8* 99.1(3) . .
C8 O2 C5* 102.2(3) . .
C5 O2 C5* 40.4(3) . .
C8* O2 C5* 107.4(2) . .
C8 O2 Mn2 123.4(3) . .
C5 O2 Mn2 122.8(2) . .
C8* O2 Mn2 131.59(19) . .
C5* O2 Mn2 120.03(14) . .
O1 C1 C2 105.67(16) . .
C3 C2 C1 107.02(19) . .
C2 C3 C4 106.98(17) . .
O1 C4 C3 105.99(17) . .
O2 C5 C6 100.6(4) . .
C6 C5* O2 107.2(2) . .
C5* C6 C7 104.8(2) . .
C5* C6 C5 38.3(3) . .
C7 C6 C5 101.9(3) . .
C8* C7 C6 104.1(2) . .
C8* C7 C8 26.5(2) . .
C6 C7 C8 103.4(3) . .
O2 C8 C7 106.5(4) . .
O2 C8* C7 105.8(3) . .
C12 C11 C16 117.99(16) . .
C12 C11 N1 119.84(15) . .
C16 C11 N1 122.16(16) . .
C11 C12 C13 120.29(19) . .
C14 C13 C12 121.2(2) . .
C15 C14 C13 118.89(18) . .
C14 C15 C16 121.0(2) . .
C15 C16 C11 120.6(2) . .
C22 C21 C26 118.13(15) . .
C22 C21 N2 118.51(14) . .
C26 C21 N2 123.31(15) . .
C23 C22 C21 120.84(16) . .
C24 C23 C22 120.68(17) . .
C25 C24 C23 118.83(17) . .
C24 C25 C26 121.21(17) . .
C25 C26 C21 120.20(16) . .
N3 C31 C32 125.57(15) . .
N3 C31 C36 117.36(14) . .
C32 C31 C36 117.04(15) . .
C33 C32 C31 120.50(17) . .
C34 C33 C32 121.16(18) . .
C33 C34 C35 119.12(18) . .
C36 C35 C34 120.20(18) . .
C35 C36 C31 121.93(17) . .
N4 C41 C42 124.79(15) . .
N4 C41 C46 118.79(15) . .
C42 C41 C46 116.39(16) . .
C43 C42 C41 121.11(18) . .
C42 C43 C44 120.9(2) . .
C43 C44 C45 118.75(19) . .
C46 C45 C44 121.03(19) . .
C45 C46 C41 121.56(19) . .

loop_
_geom_bond_atom_site_label_1
_geom_bond_atom_site_label_2
_geom_bond_distance
_geom_bond_site_symmetry_2
Mn1 N2 2.0955(13) .
Mn1 N1 2.1051(15) .
Mn1 O1 2.1397(12) .
Mn1 N2 2.1719(15) 2_655
Mn1 Mn1 2.9760(10) 2_655
Mn1 Mn2 3.1861(9) .
Mn2 N4 2.0447(14) .
Mn2 N3 2.0673(14) 2_655
Mn2 N1 2.1469(15) .
Mn2 O2 2.1838(12) .
N1 C11 1.414(2) .
N2 C21 1.4102(19) .
N2 N3 1.4663(18) .
N2 Mn1 2.1719(15) 2_655
N3 C31 1.388(2) .
N3 Mn2 2.0672(14) 2_655
N4 C41 1.367(2) .
N4 N4 1.453(2) 2_655
O1 C1 1.442(2) .
O1 C4 1.459(2) .
O2 C8 1.383(6) .
O2 C5 1.441(6) .
O2 C8* 1.456(4) .
O2 C5* 1.488(3) .
C1 C2 1.500(3) .
C2 C3 1.457(3) .
C3 C4 1.511(3) .
C5 C6 1.610(7) .
C5* C6 1.429(4) .
C6 C7 1.500(3) .
C7 C8* 1.499(5) .
C7 C8 1.556(6) .
C11 C12 1.394(3) .
C11 C16 1.398(2) .
C12 C13 1.394(3) .
C13 C14 1.374(3) .
C14 C15 1.374(3) .
C15 C16 1.390(3) .
C21 C22 1.397(2) .
C21 C26 1.402(2) .
C22 C23 1.390(2) .
C23 C24 1.386(3) .
C24 C25 1.382(3) .
C25 C26 1.391(2) .
C31 C32 1.404(2) .
C31 C36 1.419(2) .
C32 C33 1.389(2) .
C33 C34 1.389(3) .
C34 C35 1.390(3) .
C35 C36 1.371(3) .
C41 C42 1.406(2) .
C41 C46 1.423(2) .
C42 C43 1.384(3) .
C43 C44 1.386(3) .
C44 C45 1.387(3) .
C45 C46 1.363(3) .

loop_
_geom_torsion_atom_site_label_1
_geom_torsion_atom_site_label_2
_geom_torsion_atom_site_label_3
_geom_torsion_atom_site_label_4
_geom_torsion
_geom_torsion_site_symmetry_1
_geom_torsion_site_symmetry_4
N2 Mn1 Mn2 N4 -35.44(6) . .
N1 Mn1 Mn2 N4 86.49(8) . .
O1 Mn1 Mn2 N4 124.05(7) . .
N2 Mn1 Mn2 N4 -121.35(6) 2_655 .
Mn1 Mn1 Mn2 N4 -78.01(5) 2_655 .
N2 Mn1 Mn2 N3 79.99(6) . 2_655
N1 Mn1 Mn2 N3 -158.08(7) . 2_655
O1 Mn1 Mn2 N3 -120.52(7) . 2_655
N2 Mn1 Mn2 N3 -5.92(5) 2_655 2_655
Mn1 Mn1 Mn2 N3 37.42(4) 2_655 2_655
N2 Mn1 Mn2 N1 -121.93(7) . .
O1 Mn1 Mn2 N1 37.56(8) . .
N2 Mn1 Mn2 N1 152.16(7) 2_655 .
Mn1 Mn1 Mn2 N1 -164.50(6) 2_655 .
N2 Mn1 Mn2 O2 166.64(6) . .
N1 Mn1 Mn2 O2 -71.43(8) . .
O1 Mn1 Mn2 O2 -33.87(7) . .
N2 Mn1 Mn2 O2 80.73(7) 2_655 .
Mn1 Mn1 Mn2 O2 124.07(5) 2_655 .
N2 Mn1 N1 C11 -158.50(11) . .
O1 Mn1 N1 C11 -27.73(13) . .
N2 Mn1 N1 C11 99.70(13) 2_655 .
Mn1 Mn1 N1 C11 145.10(11) 2_655 .
Mn2 Mn1 N1 C11 126.38(15) . .
N2 Mn1 N1 Mn2 75.12(8) . .
O1 Mn1 N1 Mn2 -154.12(5) . .
N2 Mn1 N1 Mn2 -26.68(6) 2_655 .
Mn1 Mn1 N1 Mn2 18.72(7) 2_655 .
N4 Mn2 N1 C11 117.07(12) . .
N3 Mn2 N1 C11 -108.67(12) 2_655 .
O2 Mn2 N1 C11 2.45(13) . .
Mn1 Mn2 N1 C11 -128.62(15) . .
N4 Mn2 N1 Mn1 -114.30(6) . .
N3 Mn2 N1 Mn1 19.95(6) 2_655 .
O2 Mn2 N1 Mn1 131.08(5) . .
N1 Mn1 N2 C21 138.01(14) . .
O1 Mn1 N2 C21 16.13(17) . .
N2 Mn1 N2 C21 -112.64(14) 2_655 .
Mn1 Mn1 N2 C21 -113.01(16) 2_655 .
Mn2 Mn1 N2 C21 179.79(14) . .
N1 Mn1 N2 N3 -3.88(11) . .
O1 Mn1 N2 N3 -125.75(9) . .
N2 Mn1 N2 N3 105.47(8) 2_655 .
Mn1 Mn1 N2 N3 105.10(9) 2_655 .
Mn2 Mn1 N2 N3 37.91(9) . .
N1 Mn1 N2 Mn1 -108.98(6) . 2_655
O1 Mn1 N2 Mn1 129.14(5) . 2_655
N2 Mn1 N2 Mn1 0.36(7) 2_655 2_655
Mn2 Mn1 N2 Mn1 -67.20(4) . 2_655
C21 N2 N3 C31 -79.07(16) . .
Mn1 N2 N3 C31 72.46(12) . .
Mn1 N2 N3 C31 162.61(10) 2_655 .
C21 N2 N3 Mn2 105.17(13) . 2_655
Mn1 N2 N3 Mn2 -103.30(9) . 2_655
Mn1 N2 N3 Mn2 -13.15(12) 2_655 2_655
N3 Mn2 N4 C41 -168.19(12) 2_655 .
N1 Mn2 N4 C41 -46.07(14) . .
O2 Mn2 N4 C41 72.55(14) . .
Mn1 Mn2 N4 C41 -90.67(13) . .
N3 Mn2 N4 N4 -9.54(15) 2_655 2_655
N1 Mn2 N4 N4 112.58(13) . 2_655
O2 Mn2 N4 N4 -128.80(12) . 2_655
Mn1 Mn2 N4 N4 67.98(14) . 2_655
N2 Mn1 O1 C1 70.59(14) . .
N1 Mn1 O1 C1 -62.40(14) . .
N2 Mn1 O1 C1 -177.12(13) 2_655 .
Mn1 Mn1 O1 C1 126.28(13) 2_655 .
Mn2 Mn1 O1 C1 -86.75(14) . .
N2 Mn1 O1 C4 -128.24(15) . .
N1 Mn1 O1 C4 98.78(16) . .
N2 Mn1 O1 C4 -15.95(17) 2_655 .
Mn1 Mn1 O1 C4 -72.55(17) 2_655 .
Mn2 Mn1 O1 C4 74.43(17) . .
N4 Mn2 O2 C8 156.4(4) . .
N3 Mn2 O2 C8 24.8(4) 2_655 .
N1 Mn2 O2 C8 -84.3(4) . .
Mn1 Mn2 O2 C8 -42.8(4) . .
N4 Mn2 O2 C5 -23.5(5) . .
N3 Mn2 O2 C5 -155.2(5) 2_655 .
N1 Mn2 O2 C5 95.7(5) . .
Mn1 Mn2 O2 C5 137.2(5) . .
N4 Mn2 O2 C8* -168.9(4) . .
N3 Mn2 O2 C8* 59.5(4) 2_655 .
N1 Mn2 O2 C8* -49.6(4) . .
Mn1 Mn2 O2 C8* -8.1(4) . .
N4 Mn2 O2 C5* 24.0(3) . .
N3 Mn2 O2 C5* -107.6(3) 2_655 .
N1 Mn2 O2 C5* 143.3(2) . .
Mn1 Mn2 O2 C5* -175.2(2) . .
C4 O1 C1 C2 -25.8(2) . .
Mn1 O1 C1 C2 139.52(17) . .
O1 C1 C2 C3 21.5(3) . .
C1 C2 C3 C4 -9.1(3) . .
C1 O1 C4 C3 20.2(2) . .
Mn1 O1 C4 C3 -142.29(15) . .
C2 C3 C4 O1 -6.4(3) . .
C8 O2 C5 C6 -25.7(6) . .
C8* O2 C5 C6 -51.3(5) . .
C5* O2 C5 C6 54.9(4) . .
Mn2 O2 C5 C6 154.2(2) . .
C8 O2 C5* C6 40.9(4) . .
C5 O2 C5* C6 -71.6(5) . .
C8* O2 C5* C6 11.9(4) . .
Mn2 O2 C5* C6 -178.2(2) . .
O2 C5* C6 C7 -27.9(4) . .
O2 C5* C6 C5 62.6(4) . .
O2 C5 C6 C5* -62.9(4) . .
O2 C5 C6 C7 36.0(5) . .
C5* C6 C7 C8* 33.2(5) . .
C5 C6 C7 C8* -6.1(5) . .
C5* C6 C7 C8 5.9(4) . .
C5 C6 C7 C8 -33.4(5) . .
C5 O2 C8 C7 5.2(5) . .
C8* O2 C8 C7 68.5(7) . .
C5* O2 C8 C7 -35.6(4) . .
Mn2 O2 C8 C7 -174.73(19) . .
C8* C7 C8 O2 -75.1(7) . .
C6 C7 C8 O2 19.5(5) . .
C8 O2 C8* C7 -74.3(8) . .
C5 O2 C8* C7 49.8(4) . .
C5* O2 C8* C7 9.2(4) . .
Mn2 O2 C8* C7 -159.15(17) . .
C6 C7 C8* O2 -25.7(5) . .
C8 C7 C8* O2 66.2(7) . .
Mn1 N1 C11 C12 -48.3(2) . .
Mn2 N1 C11 C12 68.30(19) . .
Mn1 N1 C11 C16 131.53(16) . .
Mn2 N1 C11 C16 -111.88(17) . .
C16 C11 C12 C13 0.3(3) . .
N1 C11 C12 C13 -179.84(17) . .
C11 C12 C13 C14 -0.1(3) . .
C12 C13 C14 C15 0.2(3) . .
C13 C14 C15 C16 -0.6(4) . .
C14 C15 C16 C11 0.8(3) . .
C12 C11 C16 C15 -0.7(3) . .
N1 C11 C16 C15 179.47(18) . .
N3 N2 C21 C22 173.65(14) . .
Mn1 N2 C21 C22 37.1(2) . .
Mn1 N2 C21 C22 -68.90(15) 2_655 .
N3 N2 C21 C26 -8.9(2) . .
Mn1 N2 C21 C26 -145.42(13) . .
Mn1 N2 C21 C26 108.54(14) 2_655 .
C26 C21 C22 C23 -3.5(2) . .
N2 C21 C22 C23 174.05(15) . .
C21 C22 C23 C24 0.9(3) . .
C22 C23 C24 C25 1.3(3) . .
C23 C24 C25 C26 -0.9(3) . .
C24 C25 C26 C21 -1.8(3) . .
C22 C21 C26 C25 3.9(2) . .
N2 C21 C26 C25 -173.53(15) . .
N2 N3 C31 C32 14.1(2) . .
Mn2 N3 C31 C32 -170.15(12) 2_655 .
N2 N3 C31 C36 -163.75(13) . .
Mn2 N3 C31 C36 11.96(19) 2_655 .
N3 C31 C32 C33 -175.85(16) . .
C36 C31 C32 C33 2.0(2) . .
C31 C32 C33 C34 -0.3(3) . .
C32 C33 C34 C35 -1.1(3) . .
C33 C34 C35 C36 0.6(3) . .
C34 C35 C36 C31 1.2(3) . .
N3 C31 C36 C35 175.55(15) . .
C32 C31 C36 C35 -2.5(2) . .
N4 N4 C41 C42 5.3(2) 2_655 .
Mn2 N4 C41 C42 163.82(13) . .
N4 N4 C41 C46 -172.59(15) 2_655 .
Mn2 N4 C41 C46 -14.0(2) . .
N4 C41 C42 C43 -172.98(17) . .
C46 C41 C42 C43 4.9(3) . .
C41 C42 C43 C44 -1.4(3) . .
C42 C43 C44 C45 -2.8(3) . .
C43 C44 C45 C46 3.3(3) . .
C44 C45 C46 C41 0.4(3) . .
N4 C41 C46 C45 173.58(18) . .
C42 C41 C46 C45 -4.5(3) . .
